data_4331237
loop_
_publ_author_name
'Deepak Dange'
'Jiaye Li'
'Christian Schenk'
'Hansgeorg Schn\"ockel'
'Cameron Jones'

_publ_section_title
;
 Monomeric Group 13 Metal(I) Amides: Enforcing One-Coordination Through
 Extreme Ligand Steric Bulk
;
_journal_name_full 'Inorganic Chemistry'
_journal_page_first 13050
_journal_page_last 13059
_journal_paper_doi 10.1021/ic3022613
_journal_volume 51
_journal_year 2012
_chemical_formula_sum 'C86 H94 Al2 K2 N2 Si2'
_chemical_formula_weight 1343.97
_chemical_name_systematic
; 
 ? 
;
_space_group_IT_number 2
_symmetry_cell_setting triclinic
_symmetry_space_group_name_Hall '-P 1'
_symmetry_space_group_name_H-M 'P -1'
_atom_sites_solution_hydrogens geom
_atom_sites_solution_primary direct
_atom_sites_solution_secondary difmap
_audit_creation_method SHELXL-97
_cell_angle_alpha 100.176(4)
_cell_angle_beta 99.877(4)
_cell_angle_gamma 91.641(4)
_cell_formula_units_Z 1
_cell_length_a 10.2955(5)
_cell_length_b 12.6163(7)
_cell_length_c 15.1988(7)
_cell_measurement_temperature 123(2)
_cell_volume 1910.79(17)
_computing_structure_refinement 'SHELXL-97 (Sheldrick, 1997)'
_computing_structure_solution 'SHELXS-97 (Sheldrick, 1990)'
_diffrn_ambient_temperature 123(2)
_diffrn_measured_fraction_theta_full 0.991
_diffrn_measured_fraction_theta_max 0.991
_diffrn_radiation_monochromator graphite
_diffrn_radiation_source 'fine-focus sealed tube'
_diffrn_radiation_type MoK\a
_diffrn_radiation_wavelength 0.71073
_diffrn_reflns_av_R_equivalents 0.0413
_diffrn_reflns_av_sigmaI/netI 0.0671
_diffrn_reflns_limit_h_max 12
_diffrn_reflns_limit_h_min -12
_diffrn_reflns_limit_k_max 15
_diffrn_reflns_limit_k_min -15
_diffrn_reflns_limit_l_max 18
_diffrn_reflns_limit_l_min -15
_diffrn_reflns_number 12561
_diffrn_reflns_theta_full 26.00
_diffrn_reflns_theta_max 26.00
_diffrn_reflns_theta_min 2.95
_exptl_absorpt_coefficient_mu 0.223
_exptl_absorpt_correction_T_max 0.971
_exptl_absorpt_correction_T_min 0.951
_exptl_absorpt_correction_type multi-scan
_exptl_absorpt_process_details 'SCALE3 ABSPACK'
_exptl_crystal_colour colorless
_exptl_crystal_density_diffrn 1.168
_exptl_crystal_description block
_exptl_crystal_F_000 716
_exptl_crystal_size_max 0.22
_exptl_crystal_size_mid 0.17
_exptl_crystal_size_min 0.13
_refine_diff_density_max 0.290
_refine_diff_density_min -0.302
_refine_diff_density_rms 0.056
_refine_ls_extinction_method none
_refine_ls_goodness_of_fit_ref 1.033
_refine_ls_hydrogen_treatment mixed
_refine_ls_matrix_type full
_refine_ls_number_parameters 441
_refine_ls_number_reflns 7451
_refine_ls_number_restraints 0
_refine_ls_restrained_S_all 1.033
_refine_ls_R_factor_all 0.0671
_refine_ls_R_factor_gt 0.0479
_refine_ls_shift/su_max 0.001
_refine_ls_shift/su_mean 0.000
_refine_ls_structure_factor_coef Fsqd
_refine_ls_weighting_details 'calc w=1/[\s^2^(Fo^2^)+(0.0500P)^2^+0.4567P] where P=(Fo^2^+2Fc^2^)/3'
_refine_ls_weighting_scheme calc
_refine_ls_wR_factor_gt 0.1102
_refine_ls_wR_factor_ref 0.1253
_reflns_number_gt 5780
_reflns_number_total 7451
_reflns_threshold_expression >2sigma(I)
_cod_data_source_file ic3022613_si_002_06.cif
_cod_data_source_block compound10
_cod_database_code 4331237

loop_
_symmetry_equiv_pos_as_xyz
'x, y, z'
'-x, -y, -z'

loop_
_atom_site_label
_atom_site_type_symbol
_atom_site_fract_x
_atom_site_fract_y
_atom_site_fract_z
_atom_site_U_iso_or_equiv
_atom_site_adp_type
_atom_site_occupancy
_atom_site_symmetry_multiplicity
_atom_site_calc_flag
_atom_site_refinement_flags
K1 K 0.31296(5) 1.08988(4) 0.44659(3) 0.03436(15) Uani 1 1 d .
Si1 Si 0.31196(5) 0.59873(5) 0.29865(4) 0.02311(15) Uani 1 1 d .
Al1 Al 0.40747(6) 0.82633(5) 0.40478(4) 0.02311(16) Uani 1 1 d .
N1 N 0.38803(15) 0.72267(13) 0.29981(10) 0.0187(4) Uani 1 1 d .
C1 C 0.43103(18) 0.75242(15) 0.22227(12) 0.0180(4) Uani 1 1 d .
C2 C 0.55081(19) 0.71830(15) 0.19705(12) 0.0193(4) Uani 1 1 d .
C3 C 0.59288(19) 0.75050(16) 0.12307(13) 0.0224(4) Uani 1 1 d .
H3 H 0.6743 0.7271 0.1076 0.027 Uiso 1 1 calc R
C4 C 0.5199(2) 0.81567(16) 0.07114(13) 0.0237(4) Uani 1 1 d .
C5 C 0.4022(2) 0.84860(16) 0.09601(13) 0.0229(4) Uani 1 1 d .
H5 H 0.3507 0.8930 0.0611 0.028 Uiso 1 1 calc R
C6 C 0.35574(18) 0.81957(15) 0.16991(13) 0.0189(4) Uani 1 1 d .
C7 C 0.5658(2) 0.84610(19) -0.01091(15) 0.0340(5) Uani 1 1 d .
H7A H 0.5478 0.7847 -0.0617 0.051 Uiso 1 1 calc R
H7B H 0.6609 0.8655 0.0038 0.051 Uiso 1 1 calc R
H7C H 0.5185 0.9078 -0.0280 0.051 Uiso 1 1 calc R
C8 C 0.63537(19) 0.64491(16) 0.25031(13) 0.0208(4) Uani 1 1 d .
H8 H 0.5733 0.6034 0.2774 0.025 Uiso 1 1 calc R
C9 C 0.69995(19) 0.56089(16) 0.18799(13) 0.0195(4) Uani 1 1 d .
C10 C 0.6221(2) 0.49885(17) 0.11077(14) 0.0272(5) Uani 1 1 d .
H10 H 0.5305 0.5098 0.0976 0.033 Uiso 1 1 calc R
C11 C 0.6756(2) 0.42183(17) 0.05302(14) 0.0278(5) Uani 1 1 d .
H11 H 0.6206 0.3803 0.0010 0.033 Uiso 1 1 calc R
C12 C 0.8085(2) 0.40522(17) 0.07074(14) 0.0264(5) Uani 1 1 d .
H12 H 0.8458 0.3530 0.0308 0.032 Uiso 1 1 calc R
C13 C 0.8865(2) 0.46499(18) 0.14679(15) 0.0290(5) Uani 1 1 d .
H13 H 0.9781 0.4536 0.1596 0.035 Uiso 1 1 calc R
C14 C 0.8325(2) 0.54224(17) 0.20528(14) 0.0243(4) Uani 1 1 d .
H14 H 0.8877 0.5826 0.2577 0.029 Uiso 1 1 calc R
C15 C 0.7359(2) 0.70656(17) 0.32971(13) 0.0242(4) Uani 1 1 d .
C16 C 0.7594(2) 0.66936(19) 0.41156(14) 0.0298(5) Uani 1 1 d .
H16 H 0.7061 0.6102 0.4194 0.036 Uiso 1 1 calc R
C17 C 0.8594(2) 0.7172(2) 0.48189(15) 0.0386(6) Uani 1 1 d .
H17 H 0.8749 0.6898 0.5368 0.046 Uiso 1 1 calc R
C18 C 0.9364(2) 0.8044(2) 0.47243(16) 0.0413(6) Uani 1 1 d .
H18 H 1.0048 0.8373 0.5205 0.050 Uiso 1 1 calc R
C19 C 0.9128(2) 0.8427(2) 0.39271(17) 0.0423(6) Uani 1 1 d .
H19 H 0.9648 0.9031 0.3859 0.051 Uiso 1 1 calc R
C20 C 0.8138(2) 0.79448(19) 0.32161(16) 0.0345(5) Uani 1 1 d .
H20 H 0.7994 0.8221 0.2667 0.041 Uiso 1 1 calc R
C21 C 0.22602(19) 0.86104(16) 0.19329(12) 0.0191(4) Uani 1 1 d .
H21 H 0.2078 0.8273 0.2451 0.023 Uiso 1 1 calc R
C22 C 0.11049(19) 0.82404(16) 0.11435(13) 0.0201(4) Uani 1 1 d .
C23 C 0.0834(2) 0.87809(17) 0.04173(13) 0.0248(5) Uani 1 1 d .
H23 H 0.1359 0.9411 0.0414 0.030 Uiso 1 1 calc R
C24 C -0.0194(2) 0.84116(18) -0.03035(14) 0.0288(5) Uani 1 1 d .
H24 H -0.0357 0.8784 -0.0799 0.035 Uiso 1 1 calc R
C25 C -0.0981(2) 0.75049(18) -0.03031(14) 0.0289(5) Uani 1 1 d .
H25 H -0.1681 0.7251 -0.0798 0.035 Uiso 1 1 calc R
C26 C -0.0744(2) 0.69711(18) 0.04223(14) 0.0290(5) Uani 1 1 d .
H26 H -0.1284 0.6351 0.0430 0.035 Uiso 1 1 calc R
C27 C 0.02857(19) 0.73421(17) 0.11406(14) 0.0235(4) Uani 1 1 d .
H27 H 0.0434 0.6975 0.1640 0.028 Uiso 1 1 calc R
C28 C 0.2289(2) 0.98343(17) 0.22491(12) 0.0236(4) Uani 1 1 d .
C29 C 0.3393(2) 1.05280(18) 0.23209(15) 0.0328(5) Uani 1 1 d .
H29 H 0.4196 1.0242 0.2189 0.039 Uiso 1 1 calc R
C30 C 0.3333(3) 1.16398(19) 0.25846(16) 0.0425(6) Uani 1 1 d .
H30 H 0.4092 1.2105 0.2627 0.051 Uiso 1 1 calc R
C31 C 0.2179(3) 1.2066(2) 0.27841(15) 0.0422(6) Uani 1 1 d .
H31 H 0.2139 1.2825 0.2953 0.051 Uiso 1 1 calc R
C32 C 0.1074(3) 1.13884(19) 0.27386(14) 0.0368(6) Uani 1 1 d .
H32 H 0.0281 1.1678 0.2887 0.044 Uiso 1 1 calc R
C33 C 0.1138(2) 1.02894(18) 0.24758(13) 0.0287(5) Uani 1 1 d .
H33 H 0.0380 0.9829 0.2448 0.034 Uiso 1 1 calc R
C34 C 0.2681(2) 0.51943(18) 0.18110(15) 0.0329(5) Uani 1 1 d .
H34A H 0.2156 0.5625 0.1420 0.049 Uiso 1 1 calc R
H34B H 0.2165 0.4532 0.1818 0.049 Uiso 1 1 calc R
H34C H 0.3490 0.5009 0.1576 0.049 Uiso 1 1 calc R
C35 C 0.4129(2) 0.5132(2) 0.37053(19) 0.0422(6) Uani 1 1 d .
H35A H 0.4792 0.4789 0.3376 0.063 Uiso 1 1 calc R
H35B H 0.3549 0.4575 0.3840 0.063 Uiso 1 1 calc R
H35C H 0.4573 0.5586 0.4275 0.063 Uiso 1 1 calc R
C36 C 0.1611(2) 0.62121(19) 0.35110(15) 0.0328(5) Uani 1 1 d .
H36A H 0.1870 0.6570 0.4147 0.049 Uiso 1 1 calc R
H36B H 0.1141 0.5516 0.3481 0.049 Uiso 1 1 calc R
H36C H 0.1031 0.6668 0.3179 0.049 Uiso 1 1 calc R
C37 C 0.7438(3) 1.2484(2) 0.32011(18) 0.0451(6) Uani 1 1 d .
C38 C 0.7217(3) 1.1549(3) 0.3506(2) 0.0615(9) Uani 1 1 d .
H38 H 0.7130 1.1582 0.4123 0.074 Uiso 1 1 calc R
C39 C 0.7119(3) 1.0561(3) 0.2936(3) 0.0690(10) Uani 1 1 d .
H39 H 0.6944 0.9922 0.3157 0.083 Uiso 1 1 calc R
C40 C 0.7270(3) 1.0495(3) 0.2066(2) 0.0653(9) Uani 1 1 d .
H40 H 0.7227 0.9812 0.1678 0.078 Uiso 1 1 calc R
C41 C 0.7483(3) 1.1415(3) 0.17462(19) 0.0650(9) Uani 1 1 d .
H41 H 0.7575 1.1373 0.1130 0.078 Uiso 1 1 calc R
C42 C 0.7567(3) 1.2399(3) 0.23071(19) 0.0535(8) Uani 1 1 d .
H42 H 0.7716 1.3034 0.2075 0.064 Uiso 1 1 calc R
C43 C 0.7540(4) 1.3562(3) 0.3813(2) 0.0856(12) Uani 1 1 d .
H43A H 0.8415 1.3678 0.4202 0.128 Uiso 1 1 calc R
H43B H 0.6859 1.3586 0.4193 0.128 Uiso 1 1 calc R
H43C H 0.7415 1.4128 0.3446 0.128 Uiso 1 1 calc R
H1A H 0.463(2) 0.7791(18) 0.4890(15) 0.035(6) Uiso 1 1 d .
H2A H 0.275(2) 0.8758(16) 0.4189(14) 0.025(5) Uiso 1 1 d .
H3A H 0.504(2) 0.9228(19) 0.4027(15) 0.040(6) Uiso 1 1 d .

loop_
_atom_site_aniso_label
_atom_site_aniso_U_11
_atom_site_aniso_U_22
_atom_site_aniso_U_33
_atom_site_aniso_U_23
_atom_site_aniso_U_13
_atom_site_aniso_U_12
K1 0.0344(3) 0.0306(3) 0.0301(3) -0.0039(2) -0.0073(2) 0.0073(2)
Si1 0.0192(3) 0.0230(3) 0.0265(3) 0.0055(2) 0.0015(2) -0.0001(2)
Al1 0.0252(3) 0.0261(4) 0.0165(3) 0.0004(3) 0.0032(2) 0.0016(3)
N1 0.0172(8) 0.0207(9) 0.0179(8) 0.0020(7) 0.0036(6) 0.0021(7)
C1 0.0195(10) 0.0169(10) 0.0155(9) -0.0003(8) 0.0009(8) -0.0010(8)
C2 0.0181(10) 0.0193(10) 0.0181(9) -0.0013(8) 0.0013(8) 0.0019(8)
C3 0.0184(10) 0.0255(11) 0.0228(10) 0.0002(9) 0.0060(8) 0.0048(8)
C4 0.0266(11) 0.0245(11) 0.0205(10) 0.0025(9) 0.0068(8) 0.0021(9)
C5 0.0260(11) 0.0227(11) 0.0203(10) 0.0045(9) 0.0037(8) 0.0058(9)
C6 0.0167(10) 0.0186(10) 0.0192(9) -0.0020(8) 0.0020(8) 0.0028(8)
C7 0.0375(13) 0.0396(14) 0.0319(12) 0.0128(11) 0.0174(10) 0.0131(11)
C8 0.0186(10) 0.0235(11) 0.0194(10) 0.0018(8) 0.0021(8) 0.0034(8)
C9 0.0195(10) 0.0187(10) 0.0199(9) 0.0030(8) 0.0022(8) 0.0040(8)
C10 0.0197(11) 0.0271(12) 0.0313(11) -0.0003(9) -0.0008(9) 0.0061(9)
C11 0.0316(12) 0.0247(12) 0.0234(11) -0.0028(9) 0.0015(9) 0.0042(9)
C12 0.0315(12) 0.0225(11) 0.0265(11) 0.0023(9) 0.0107(9) 0.0073(9)
C13 0.0191(11) 0.0303(12) 0.0371(12) 0.0011(10) 0.0084(9) 0.0046(9)
C14 0.0203(11) 0.0239(11) 0.0260(10) -0.0011(9) 0.0031(8) 0.0011(9)
C15 0.0202(11) 0.0275(12) 0.0218(10) -0.0040(9) 0.0030(8) 0.0102(9)
C16 0.0316(13) 0.0328(13) 0.0234(11) -0.0015(9) 0.0052(9) 0.0116(10)
C17 0.0414(15) 0.0503(16) 0.0188(11) -0.0034(11) -0.0011(10) 0.0145(12)
C18 0.0319(14) 0.0501(16) 0.0301(12) -0.0149(12) -0.0047(10) 0.0072(12)
C19 0.0357(15) 0.0422(15) 0.0415(14) -0.0067(12) 0.0020(11) -0.0057(11)
C20 0.0288(13) 0.0358(14) 0.0343(12) 0.0020(11) -0.0014(10) -0.0023(10)
C21 0.0190(10) 0.0213(10) 0.0162(9) 0.0015(8) 0.0020(8) 0.0049(8)
C22 0.0184(10) 0.0214(11) 0.0196(10) 0.0000(8) 0.0041(8) 0.0084(8)
C23 0.0301(12) 0.0217(11) 0.0223(10) 0.0023(9) 0.0049(9) 0.0087(9)
C24 0.0356(13) 0.0302(12) 0.0194(10) 0.0025(9) 0.0016(9) 0.0134(10)
C25 0.0225(11) 0.0343(13) 0.0249(11) -0.0041(10) -0.0015(9) 0.0103(9)
C26 0.0212(11) 0.0322(13) 0.0319(12) -0.0005(10) 0.0066(9) 0.0041(9)
C27 0.0202(11) 0.0293(12) 0.0224(10) 0.0049(9) 0.0064(8) 0.0064(9)
C28 0.0302(12) 0.0248(11) 0.0145(9) 0.0010(8) 0.0021(8) 0.0078(9)
C29 0.0389(14) 0.0277(13) 0.0320(12) 0.0000(10) 0.0123(10) 0.0024(10)
C30 0.0637(18) 0.0257(13) 0.0371(13) -0.0007(11) 0.0136(12) -0.0050(12)
C31 0.074(2) 0.0228(13) 0.0273(12) -0.0011(10) 0.0048(12) 0.0145(13)
C32 0.0490(15) 0.0351(14) 0.0216(11) -0.0035(10) -0.0013(10) 0.0216(12)
C33 0.0291(12) 0.0337(13) 0.0200(10) -0.0001(9) -0.0008(9) 0.0112(10)
C34 0.0285(12) 0.0281(12) 0.0390(13) -0.0031(10) 0.0077(10) -0.0035(10)
C35 0.0324(14) 0.0358(14) 0.0598(16) 0.0231(13) -0.0016(12) -0.0020(11)
C36 0.0267(12) 0.0410(14) 0.0305(12) 0.0080(11) 0.0047(9) -0.0054(10)
C37 0.0488(16) 0.0499(17) 0.0412(14) 0.0178(13) 0.0081(12) 0.0196(13)
C38 0.071(2) 0.077(2) 0.0607(19) 0.0433(18) 0.0429(16) 0.0391(17)
C39 0.060(2) 0.052(2) 0.115(3) 0.039(2) 0.046(2) 0.0138(16)
C40 0.0405(18) 0.062(2) 0.081(2) -0.0086(18) 0.0037(16) -0.0122(15)
C41 0.059(2) 0.100(3) 0.0305(14) 0.0047(17) 0.0057(13) -0.0137(18)
C42 0.0600(19) 0.063(2) 0.0402(15) 0.0255(15) 0.0018(13) -0.0115(15)
C43 0.117(3) 0.068(2) 0.071(2) 0.0013(19) 0.018(2) 0.043(2)

loop_
_atom_type_symbol
_atom_type_description
_atom_type_scat_dispersion_real
_atom_type_scat_dispersion_imag
_atom_type_scat_source
C C 0.0033 0.0016 'International Tables Vol C Tables 4.2.6.8 and 6.1.1.4'
H H 0.0000 0.0000 'International Tables Vol C Tables 4.2.6.8 and 6.1.1.4'
N N 0.0061 0.0033 'International Tables Vol C Tables 4.2.6.8 and 6.1.1.4'
Al Al 0.0645 0.0514 'International Tables Vol C Tables 4.2.6.8 and 6.1.1.4'
Si Si 0.0817 0.0704 'International Tables Vol C Tables 4.2.6.8 and 6.1.1.4'
K K 0.2009 0.2494 'International Tables Vol C Tables 4.2.6.8 and 6.1.1.4'

loop_
_geom_angle_atom_site_label_1
_geom_angle_atom_site_label_2
_geom_angle_atom_site_label_3
_geom_angle
_geom_angle_site_symmetry_1
_geom_angle_site_symmetry_3
C31 K1 C17 73.48(6) . 2_676
C31 K1 C30 24.86(7) . .
C17 K1 C30 95.78(6) 2_676 .
C31 K1 C32 24.90(7) . .
C17 K1 C32 72.07(6) 2_676 .
C30 K1 C32 43.66(7) . .
C31 K1 C18 85.37(7) . 2_676
C17 K1 C18 24.68(6) 2_676 2_676
C30 K1 C18 110.13(7) . 2_676
C32 K1 C18 73.87(6) . 2_676
C31 K1 C29 43.65(6) . .
C17 K1 C29 117.06(6) 2_676 .
C30 K1 C29 24.88(6) . .
C32 K1 C29 50.49(6) . .
C18 K1 C29 124.34(6) 2_676 .
C31 K1 C33 43.13(6) . .
C17 K1 C33 92.75(6) 2_676 .
C30 K1 C33 50.11(6) . .
C32 K1 C33 24.34(5) . .
C18 K1 C33 87.23(6) 2_676 .
C29 K1 C33 42.64(6) . .
C31 K1 C28 50.58(6) . .
C17 K1 C28 115.17(5) 2_676 .
C30 K1 C28 43.31(6) . .
C32 K1 C28 43.23(5) . .
C18 K1 C28 111.50(6) 2_676 .
C29 K1 C28 24.23(5) . .
C33 K1 C28 24.28(5) . .
C31 K1 Al1 121.45(5) . 2_676
C17 K1 Al1 96.69(5) 2_676 2_676
C30 K1 Al1 108.81(5) . 2_676
C32 K1 Al1 145.86(5) . 2_676
C18 K1 Al1 109.29(4) 2_676 2_676
C29 K1 Al1 115.64(5) . 2_676
C33 K1 Al1 157.86(4) . 2_676
C28 K1 Al1 136.97(4) . 2_676
C31 K1 Al1 118.97(5) . .
C17 K1 Al1 156.84(5) 2_676 .
C30 K1 Al1 101.26(5) . .
C32 K1 Al1 110.44(4) . .
C18 K1 Al1 132.35(5) 2_676 .
C29 K1 Al1 77.09(4) . .
C33 K1 Al1 86.36(4) . .
C28 K1 Al1 69.60(4) . .
Al1 K1 Al1 92.573(19) 2_676 .
C31 K1 K1 136.67(6) . 2_676
C17 K1 K1 139.40(4) 2_676 2_676
C30 K1 K1 111.90(6) . 2_676
C32 K1 K1 147.72(5) . 2_676
C18 K1 K1 136.93(5) 2_676 2_676
C29 K1 K1 98.24(5) . 2_676
C33 K1 K1 127.73(4) . 2_676
C28 K1 K1 105.26(4) . 2_676
Al1 K1 K1 47.315(14) 2_676 2_676
Al1 K1 K1 45.258(14) . 2_676
C31 K1 H2A 117.5(4) . .
C17 K1 H2A 133.0(5) 2_676 .
C30 K1 H2A 109.5(4) . .
C32 K1 H2A 99.6(4) . .
C18 K1 H2A 108.3(4) 2_676 .
C29 K1 H2A 85.0(4) . .
C33 K1 H2A 76.0(4) . .
C28 K1 H2A 68.3(4) . .
Al1 K1 H2A 110.8(4) 2_676 .
Al1 K1 H2A 25.0(4) . .
K1 K1 H2A 65.5(4) 2_676 .
C31 K1 H3A 111.4(4) . .
C17 K1 H3A 171.8(5) 2_676 .
C30 K1 H3A 88.0(4) . .
C32 K1 H3A 115.3(4) . .
C18 K1 H3A 157.7(4) 2_676 .
C29 K1 H3A 68.4(4) . .
C33 K1 H3A 95.3(4) . .
C28 K1 H3A 72.4(4) . .
Al1 K1 H3A 75.2(5) 2_676 .
Al1 K1 H3A 26.6(4) . .
K1 K1 H3A 32.8(4) 2_676 .
H2A K1 H3A 51.5(6) . .
N1 Si1 C34 111.36(9) . .
N1 Si1 C36 108.42(9) . .
C34 Si1 C36 110.71(10) . .
N1 Si1 C35 114.13(9) . .
C34 Si1 C35 107.83(12) . .
C36 Si1 C35 104.16(11) . .
N1 Al1 K1 127.25(6) . 2_676
N1 Al1 K1 132.48(5) . .
K1 Al1 K1 87.427(19) 2_676 .
N1 Al1 H1A 111.3(9) . .
K1 Al1 H1A 53.4(8) 2_676 .
K1 Al1 H1A 115.8(9) . .
N1 Al1 H2A 112.0(8) . .
K1 Al1 H2A 120.7(8) 2_676 .
K1 Al1 H2A 46.8(7) . .
H1A Al1 H2A 108.2(11) . .
N1 Al1 H3A 112.2(9) . .
K1 Al1 H3A 53.7(8) 2_676 .
K1 Al1 H3A 59.2(9) . .
H1A Al1 H3A 107.0(12) . .
H2A Al1 H3A 105.8(12) . .
C1 N1 Si1 123.58(13) . .
C1 N1 Al1 117.70(12) . .
Si1 N1 Al1 118.64(8) . .
C2 C1 C6 118.03(16) . .
C2 C1 N1 121.09(16) . .
C6 C1 N1 120.86(17) . .
C3 C2 C1 120.31(17) . .
C3 C2 C8 119.32(18) . .
C1 C2 C8 120.37(16) . .
C4 C3 C2 122.19(19) . .
C4 C3 H3 118.9 . .
C2 C3 H3 118.9 . .
C5 C4 C3 117.25(17) . .
C5 C4 C7 121.74(19) . .
C3 C4 C7 120.99(19) . .
C4 C5 C6 123.03(18) . .
C4 C5 H5 118.5 . .
C6 C5 H5 118.5 . .
C5 C6 C1 119.18(18) . .
C5 C6 C21 119.47(17) . .
C1 C6 C21 121.34(16) . .
C4 C7 H7A 109.5 . .
C4 C7 H7B 109.5 . .
H7A C7 H7B 109.5 . .
C4 C7 H7C 109.5 . .
H7A C7 H7C 109.5 . .
H7B C7 H7C 109.5 . .
C15 C8 C2 113.44(16) . .
C15 C8 C9 111.94(16) . .
C2 C8 C9 112.06(15) . .
C15 C8 H8 106.3 . .
C2 C8 H8 106.3 . .
C9 C8 H8 106.3 . .
C14 C9 C10 117.65(19) . .
C14 C9 C8 122.99(17) . .
C10 C9 C8 119.36(17) . .
C11 C10 C9 121.46(19) . .
C11 C10 H10 119.3 . .
C9 C10 H10 119.3 . .
C12 C11 C10 120.1(2) . .
C12 C11 H11 120.0 . .
C10 C11 H11 120.0 . .
C13 C12 C11 119.3(2) . .
C13 C12 H12 120.4 . .
C11 C12 H12 120.4 . .
C12 C13 C14 120.6(2) . .
C12 C13 H13 119.7 . .
C14 C13 H13 119.7 . .
C9 C14 C13 120.90(19) . .
C9 C14 H14 119.5 . .
C13 C14 H14 119.5 . .
C20 C15 C16 117.7(2) . .
C20 C15 C8 122.32(18) . .
C16 C15 C8 119.77(19) . .
C17 C16 C15 121.1(2) . .
C17 C16 H16 119.5 . .
C15 C16 H16 119.5 . .
C18 C17 C16 120.4(2) . .
C18 C17 K1 79.90(15) . 2_676
C16 C17 K1 94.14(15) . 2_676
C18 C17 H17 119.8 . .
C16 C17 H17 119.8 . .
K1 C17 H17 96.0 2_676 .
C19 C18 C17 119.0(2) . .
C19 C18 K1 96.18(16) . 2_676
C17 C18 K1 75.42(14) . 2_676
C19 C18 H18 120.5 . .
C17 C18 H18 120.5 . .
K1 C18 H18 98.2 2_676 .
C18 C19 C20 120.9(2) . .
C18 C19 H19 119.5 . .
C20 C19 H19 119.5 . .
C15 C20 C19 120.8(2) . .
C15 C20 H20 119.6 . .
C19 C20 H20 119.6 . .
C6 C21 C28 114.43(16) . .
C6 C21 C22 111.48(16) . .
C28 C21 C22 110.13(15) . .
C6 C21 H21 106.8 . .
C28 C21 H21 106.8 . .
C22 C21 H21 106.8 . .
C23 C22 C27 117.91(18) . .
C23 C22 C21 121.94(17) . .
C27 C22 C21 120.16(17) . .
C24 C23 C22 120.89(19) . .
C24 C23 H23 119.6 . .
C22 C23 H23 119.6 . .
C25 C24 C23 120.35(19) . .
C25 C24 H24 119.8 . .
C23 C24 H24 119.8 . .
C26 C25 C24 119.5(2) . .
C26 C25 H25 120.2 . .
C24 C25 H25 120.2 . .
C25 C26 C27 119.9(2) . .
C25 C26 H26 120.0 . .
C27 C26 H26 120.0 . .
C26 C27 C22 121.35(18) . .
C26 C27 H27 119.3 . .
C22 C27 H27 119.3 . .
C29 C28 C33 117.7(2) . .
C29 C28 C21 123.85(19) . .
C33 C28 C21 118.46(19) . .
C29 C28 K1 74.57(12) . .
C33 C28 K1 75.85(11) . .
C21 C28 K1 119.87(11) . .
C28 C29 C30 120.7(2) . .
C28 C29 K1 81.20(12) . .
C30 C29 K1 74.70(13) . .
C28 C29 H29 119.7 . .
C30 C29 H29 119.7 . .
K1 C29 H29 114.9 . .
C31 C30 C29 120.4(2) . .
C31 C30 K1 77.47(14) . .
C29 C30 K1 80.41(13) . .
C31 C30 H30 119.8 . .
C29 C30 H30 119.8 . .
K1 C30 H30 112.7 . .
C30 C31 C32 120.0(2) . .
C30 C31 K1 77.67(14) . .
C32 C31 K1 79.29(13) . .
C30 C31 H31 120.0 . .
C32 C31 H31 120.0 . .
K1 C31 H31 113.5 . .
C33 C32 C31 119.4(2) . .
C33 C32 K1 80.38(12) . .
C31 C32 K1 75.81(13) . .
C33 C32 H32 120.3 . .
C31 C32 H32 120.3 . .
K1 C32 H32 114.1 . .
C32 C33 C28 121.8(2) . .
C32 C33 K1 75.29(12) . .
C28 C33 K1 79.86(12) . .
C32 C33 H33 119.1 . .
C28 C33 H33 119.1 . .
K1 C33 H33 116.3 . .
Si1 C34 H34A 109.5 . .
Si1 C34 H34B 109.5 . .
H34A C34 H34B 109.5 . .
Si1 C34 H34C 109.5 . .
H34A C34 H34C 109.5 . .
H34B C34 H34C 109.5 . .
Si1 C35 H35A 109.5 . .
Si1 C35 H35B 109.5 . .
H35A C35 H35B 109.5 . .
Si1 C35 H35C 109.5 . .
H35A C35 H35C 109.5 . .
H35B C35 H35C 109.5 . .
Si1 C36 H36A 109.5 . .
Si1 C36 H36B 109.5 . .
H36A C36 H36B 109.5 . .
Si1 C36 H36C 109.5 . .
H36A C36 H36C 109.5 . .
H36B C36 H36C 109.5 . .
C38 C37 C42 117.5(3) . .
C38 C37 C43 121.6(3) . .
C42 C37 C43 120.8(3) . .
C37 C38 C39 121.2(3) . .
C37 C38 H38 119.4 . .
C39 C38 H38 119.4 . .
C40 C39 C38 120.3(3) . .
C40 C39 H39 119.8 . .
C38 C39 H39 119.8 . .
C39 C40 C41 119.5(3) . .
C39 C40 H40 120.2 . .
C41 C40 H40 120.2 . .
C40 C41 C42 120.4(3) . .
C40 C41 H41 119.8 . .
C42 C41 H41 119.8 . .
C41 C42 C37 121.1(3) . .
C41 C42 H42 119.5 . .
C37 C42 H42 119.5 . .
C37 C43 H43A 109.5 . .
C37 C43 H43B 109.5 . .
H43A C43 H43B 109.5 . .
C37 C43 H43C 109.5 . .
H43A C43 H43C 109.5 . .
H43B C43 H43C 109.5 . .

loop_
_geom_bond_atom_site_label_1
_geom_bond_atom_site_label_2
_geom_bond_distance
_geom_bond_site_symmetry_2
K1 C31 3.196(2) .
K1 C17 3.198(3) 2_676
K1 C30 3.199(2) .
K1 C32 3.240(2) .
K1 C18 3.254(3) 2_676
K1 C29 3.270(2) .
K1 C33 3.302(2) .
K1 C28 3.352(2) .
K1 Al1 3.3551(8) 2_676
K1 Al1 3.4724(8) .
K1 K1 4.7190(10) 2_676
K1 H2A 2.67(2) .
K1 H3A 2.99(2) .
Si1 N1 1.7246(16) .
Si1 C34 1.861(2) .
Si1 C36 1.871(2) .
Si1 C35 1.878(2) .
Al1 N1 1.8531(17) .
Al1 K1 3.3551(8) 2_676
Al1 H1A 1.53(2) .
Al1 H2A 1.55(2) .
Al1 H3A 1.56(2) .
N1 C1 1.432(2) .
C1 C2 1.410(3) .
C1 C6 1.420(3) .
C2 C3 1.391(3) .
C2 C8 1.530(3) .
C3 C4 1.387(3) .
C3 H3 0.9500 .
C4 C5 1.384(3) .
C4 C7 1.512(3) .
C5 C6 1.394(3) .
C5 H5 0.9500 .
C6 C21 1.523(3) .
C7 H7A 0.9800 .
C7 H7B 0.9800 .
C7 H7C 0.9800 .
C8 C15 1.525(3) .
C8 C9 1.538(3) .
C8 H8 1.0000 .
C9 C14 1.380(3) .
C9 C10 1.396(3) .
C10 C11 1.383(3) .
C10 H10 0.9500 .
C11 C12 1.379(3) .
C11 H11 0.9500 .
C12 C13 1.374(3) .
C12 H12 0.9500 .
C13 C14 1.394(3) .
C13 H13 0.9500 .
C14 H14 0.9500 .
C15 C20 1.386(3) .
C15 C16 1.391(3) .
C16 C17 1.388(3) .
C16 H16 0.9500 .
C17 C18 1.380(4) .
C17 K1 3.198(3) 2_676
C17 H17 0.9500 .
C18 C19 1.369(3) .
C18 K1 3.254(3) 2_676
C18 H18 0.9500 .
C19 C20 1.389(3) .
C19 H19 0.9500 .
C20 H20 0.9500 .
C21 C28 1.532(3) .
C21 C22 1.534(3) .
C21 H21 1.0000 .
C22 C23 1.390(3) .
C22 C27 1.392(3) .
C23 C24 1.390(3) .
C23 H23 0.9500 .
C24 C25 1.383(3) .
C24 H24 0.9500 .
C25 C26 1.381(3) .
C25 H25 0.9500 .
C26 C27 1.389(3) .
C26 H26 0.9500 .
C27 H27 0.9500 .
C28 C29 1.392(3) .
C28 C33 1.401(3) .
C29 C30 1.395(3) .
C29 H29 0.9500 .
C30 C31 1.377(4) .
C30 H30 0.9500 .
C31 C32 1.388(4) .
C31 H31 0.9500 .
C32 C33 1.380(3) .
C32 H32 0.9500 .
C33 H33 0.9500 .
C34 H34A 0.9800 .
C34 H34B 0.9800 .
C34 H34C 0.9800 .
C35 H35A 0.9800 .
C35 H35B 0.9800 .
C35 H35C 0.9800 .
C36 H36A 0.9800 .
C36 H36B 0.9800 .
C36 H36C 0.9800 .
C37 C38 1.368(4) .
C37 C42 1.373(4) .
C37 C43 1.496(4) .
C38 C39 1.378(5) .
C38 H38 0.9500 .
C39 C40 1.346(5) .
C39 H39 0.9500 .
C40 C41 1.361(4) .
C40 H40 0.9500 .
C41 C42 1.368(4) .
C41 H41 0.9500 .
C42 H42 0.9500 .
C43 H43A 0.9800 .
C43 H43B 0.9800 .
C43 H43C 0.9800 .
